data_4105430
loop_
_publ_author_name
'David D. Schnaars'
'Guang Wu'
'Trevor W. Hayton'

_publ_contact_author_email hayton@chem.ucsb.edu
_publ_contact_author_name 'Trevor W Hayton'
_publ_section_title
;
 Reduction of Pentavalent Uranyl to U(IV) Facilitated by Oxo
 Functionalization
;
_journal_name_full 'Journal of the American Chemical Society'
_journal_page_first 17532
_journal_page_last 17533
_journal_paper_doi 10.1021/ja906880d
_journal_volume 131
_journal_year 2009
_chemical_formula_sum 'C56 H54 B F15 N2 O2.5'
_chemical_formula_weight 1090.82
_chemical_name_systematic
; 
 ? 
;
_space_group_IT_number 15
_symmetry_cell_setting monoclinic
_symmetry_space_group_name_Hall '-C 2yc'
_symmetry_space_group_name_H-M 'C 1 2/c 1'
_atom_sites_solution_hydrogens geom
_atom_sites_solution_primary direct
_atom_sites_solution_secondary difmap
_audit_creation_method SHELXL-97
_cell_angle_alpha 90.00
_cell_angle_beta 104.552(3)
_cell_angle_gamma 90.00
_cell_formula_units_Z 8
_cell_length_a 23.4675(19)
_cell_length_b 21.2867(16)
_cell_length_c 21.1016(18)
_cell_measurement_temperature 150(2)
_cell_volume 10203.1(14)
_computing_structure_refinement 'SHELXL-97 (Sheldrick, 1997)'
_computing_structure_solution 'SHELXS-97 (Sheldrick, 1990)'
_diffrn_ambient_temperature 150(2)
_diffrn_measured_fraction_theta_full 0.973
_diffrn_measured_fraction_theta_max 0.973
_diffrn_measurement_device_type 'CCD Area Detector'
_diffrn_measurement_method 'Omega Scan'
_diffrn_radiation_monochromator graphite
_diffrn_radiation_source 'fine-focus sealed tube'
_diffrn_radiation_type MoK\a
_diffrn_radiation_wavelength 0.71073
_diffrn_reflns_av_R_equivalents 0.0948
_diffrn_reflns_av_sigmaI/netI 0.0884
_diffrn_reflns_limit_h_max 28
_diffrn_reflns_limit_h_min -27
_diffrn_reflns_limit_k_max 24
_diffrn_reflns_limit_k_min -26
_diffrn_reflns_limit_l_max 26
_diffrn_reflns_limit_l_min -25
_diffrn_reflns_number 40694
_diffrn_reflns_theta_full 26.37
_diffrn_reflns_theta_max 26.37
_diffrn_reflns_theta_min 1.31
_exptl_absorpt_coefficient_mu 0.124
_exptl_absorpt_correction_T_max 0.38812
_exptl_absorpt_correction_T_min 0.23722
_exptl_absorpt_correction_type empirical
_exptl_absorpt_process_details 'Psi Scan'
_exptl_crystal_colour Pale_Green
_exptl_crystal_density_diffrn 1.420
_exptl_crystal_description Block
_exptl_crystal_F_000 4512
_exptl_crystal_size_max 0.32
_exptl_crystal_size_mid 0.32
_exptl_crystal_size_min 0.12
_refine_diff_density_max 0.438
_refine_diff_density_min -0.275
_refine_diff_density_rms 0.076
_refine_ls_extinction_method none
_refine_ls_goodness_of_fit_ref 0.923
_refine_ls_hydrogen_treatment constr
_refine_ls_matrix_type full
_refine_ls_number_parameters 690
_refine_ls_number_reflns 10163
_refine_ls_number_restraints 8
_refine_ls_restrained_S_all 0.925
_refine_ls_R_factor_all 0.1347
_refine_ls_R_factor_gt 0.0664
_refine_ls_shift/su_max 0.000
_refine_ls_shift/su_mean 0.000
_refine_ls_structure_factor_coef Fsqd
_refine_ls_weighting_details 'calc w=1/[\s^2^(Fo^2^)+(0.1017P)^2^+0.0000P] where P=(Fo^2^+2Fc^2^)/3'
_refine_ls_weighting_scheme calc
_refine_ls_wR_factor_gt 0.1547
_refine_ls_wR_factor_ref 0.1872
_reflns_number_gt 5048
_reflns_number_total 10163
_reflns_threshold_expression >2sigma(I)
_cod_data_source_file ja906880d_si_002_3.cif
_cod_data_source_block 6b
_cod_original_cell_volume 10203.0(14)
_cod_original_formula_sum 'C56 H54 B F15 N2 O2.50'
_cod_database_code 4105430

loop_
_symmetry_equiv_pos_as_xyz
'x, y, z'
'-x, y, -z+1/2'
'x+1/2, y+1/2, z'
'-x+1/2, y+1/2, -z+1/2'
'-x, -y, -z'
'x, -y, z-1/2'
'-x+1/2, -y+1/2, -z'
'x+1/2, -y+1/2, z-1/2'

loop_
_atom_site_label
_atom_site_type_symbol
_atom_site_fract_x
_atom_site_fract_y
_atom_site_fract_z
_atom_site_U_iso_or_equiv
_atom_site_adp_type
_atom_site_occupancy
_atom_site_symmetry_multiplicity
_atom_site_calc_flag
_atom_site_refinement_flags
O3 O 0.9308(3) 0.2181(3) 0.2299(3) 0.093(2) Uiso 0.50 1 d PD
F10 F 0.10593(7) 0.03643(9) 0.94133(9) 0.0432(5) Uani 1 1 d .
F5 F 0.15652(7) 0.13607(9) 0.86531(9) 0.0414(5) Uani 1 1 d .
F15 F 0.20464(7) 0.20801(9) 0.97093(8) 0.0429(5) Uani 1 1 d .
F7 F -0.09420(8) 0.09391(10) 0.75919(9) 0.0508(5) Uani 1 1 d .
F1 F 0.03140(9) 0.30747(9) 0.88055(10) 0.0533(5) Uani 1 1 d .
O1 O 0.02535(9) 0.21037(10) 0.95980(10) 0.0354(5) Uani 1 1 d .
F11 F 0.05647(8) 0.09816(9) 1.04238(9) 0.0479(5) Uani 1 1 d .
F6 F -0.03501(8) 0.18594(9) 0.83264(9) 0.0468(5) Uani 1 1 d .
F8 F -0.05648(8) -0.02640(9) 0.77631(9) 0.0507(5) Uani 1 1 d .
F3 F 0.13847(9) 0.30728(10) 0.72206(10) 0.0599(6) Uani 1 1 d .
F14 F 0.28375(8) 0.16860(10) 1.07633(10) 0.0566(6) Uani 1 1 d .
F9 F 0.04438(8) -0.05359(9) 0.86936(10) 0.0501(5) Uani 1 1 d .
F4 F 0.18566(8) 0.19328(10) 0.76476(9) 0.0541(6) Uani 1 1 d .
F2 F 0.06189(9) 0.36220(10) 0.78126(10) 0.0591(6) Uani 1 1 d .
F12 F 0.13596(9) 0.06608(10) 1.15127(9) 0.0556(6) Uani 1 1 d .
F13 F 0.25128(9) 0.09771(10) 1.16783(10) 0.0611(6) Uani 1 1 d .
C36 C 0.05493(13) 0.05461(16) 0.89838(15) 0.0340(8) Uani 1 1 d .
C30 C 0.13225(13) 0.19302(15) 0.84660(15) 0.0337(7) Uani 1 1 d .
C32 C -0.01387(14) 0.12699(15) 0.84544(16) 0.0353(8) Uani 1 1 d .
C37 C 0.12592(13) 0.15427(14) 0.99927(15) 0.0330(7) Uani 1 1 d .
C25 C 0.09369(13) 0.21841(15) 0.87980(15) 0.0331(7) Uani 1 1 d .
C26 C 0.07049(14) 0.27598(15) 0.85443(16) 0.0368(8) Uani 1 1 d .
C29 C 0.14782(13) 0.22146(17) 0.79474(15) 0.0394(8) Uani 1 1 d .
C27 C 0.08519(15) 0.30611(16) 0.80295(17) 0.0424(8) Uani 1 1 d .
C31 C 0.03724(13) 0.11645(15) 0.89373(15) 0.0325(7) Uani 1 1 d .
C35 C 0.02393(14) 0.00613(16) 0.86118(16) 0.0374(8) Uani 1 1 d .
C33 C -0.04548(13) 0.08050(16) 0.80611(15) 0.0368(8) Uani 1 1 d .
C39 C 0.15289(15) 0.09974(16) 1.10495(16) 0.0400(8) Uani 1 1 d .
C34 C -0.02654(14) 0.01920(16) 0.81479(15) 0.0368(8) Uani 1 1 d .
C11 C -0.10299(14) 0.19214(15) 0.95756(16) 0.0383(8) Uani 1 1 d .
N1 N -0.12611(12) 0.29213(13) 0.99240(14) 0.0441(7) Uani 1 1 d .
C40 C 0.21082(15) 0.11671(17) 1.11376(16) 0.0435(9) Uani 1 1 d .
C38 C 0.11271(14) 0.11785(16) 1.04834(16) 0.0384(8) Uani 1 1 d .
C42 C 0.18473(14) 0.17067(15) 1.01242(15) 0.0346(8) Uani 1 1 d .
C1 C -0.11448(13) 0.35193(16) 1.02216(16) 0.0397(8) Uani 1 1 d .
C10 C -0.08391(14) 0.25232(15) 0.99244(16) 0.0369(8) Uani 1 1 d .
B1 B 0.07238(15) 0.17690(17) 0.93629(18) 0.0330(8) Uani 1 1 d .
C20 C 0.12269(15) 0.30400(17) 1.0282(2) 0.0498(9) Uani 1 1 d .
H20 H 0.1138 0.3116 0.9833 0.060 Uiso 1 1 calc R
C17 C -0.02320(13) 0.26389(15) 1.02760(15) 0.0366(8) Uani 1 1 d .
H17 H -0.0178 0.2875 1.0657 0.044 Uiso 1 1 calc R
C18 C 0.02705(13) 0.24456(15) 1.01181(15) 0.0353(8) Uani 1 1 d .
C24 C 0.09863(16) 0.25719(18) 1.12079(18) 0.0529(10) Uani 1 1 d .
H24 H 0.0734 0.2337 1.1391 0.063 Uiso 1 1 calc R
C28 C 0.12398(15) 0.27869(17) 0.77258(16) 0.0427(9) Uani 1 1 d .
C2 C -0.08670(14) 0.39928(17) 0.99458(17) 0.0433(8) Uani 1 1 d .
C12 C -0.07829(15) 0.13556(16) 0.98280(18) 0.0455(9) Uani 1 1 d .
H12 H -0.0462 0.1353 1.0192 0.055 Uiso 1 1 calc R
C6 C -0.13736(14) 0.36512(17) 1.07634(17) 0.0439(9) Uani 1 1 d .
C19 C 0.08449(14) 0.26832(16) 1.05412(17) 0.0405(8) Uani 1 1 d .
C5 C -0.13376(16) 0.42595(18) 1.10033(18) 0.0500(9) Uani 1 1 d .
H5 H -0.1497 0.4348 1.1355 0.060 Uiso 1 1 calc R
C3 C -0.08412(15) 0.45921(17) 1.02178(18) 0.0477(9) Uani 1 1 d .
H3 H -0.0658 0.4909 1.0039 0.057 Uiso 1 1 calc R
C41 C 0.22699(14) 0.15160(16) 1.06783(17) 0.0402(8) Uani 1 1 d .
C16 C -0.14998(16) 0.19135(17) 0.90230(17) 0.0470(9) Uani 1 1 d .
H16 H -0.1664 0.2291 0.8843 0.056 Uiso 1 1 calc R
C13 C -0.10088(18) 0.07951(18) 0.9544(2) 0.0539(10) Uani 1 1 d .
H13 H -0.0842 0.0416 0.9716 0.065 Uiso 1 1 calc R
C15 C -0.17275(17) 0.13545(19) 0.87369(19) 0.0542(10) Uani 1 1 d .
H15 H -0.2043 0.1355 0.8368 0.065 Uiso 1 1 calc R
C9 C -0.16591(17) 0.31334(18) 1.10674(19) 0.0559(10) Uani 1 1 d .
H9A H -0.1801 0.3303 1.1421 0.084 Uiso 1 1 calc R
H9B H -0.1375 0.2810 1.1232 0.084 Uiso 1 1 calc R
H9C H -0.1982 0.2959 1.0743 0.084 Uiso 1 1 calc R
C4 C -0.10743(16) 0.47395(18) 1.07410(18) 0.0496(9) Uani 1 1 d .
C21 C 0.17354(18) 0.3282(2) 1.0680(2) 0.0651(12) Uani 1 1 d .
H21 H 0.1984 0.3526 1.0501 0.078 Uiso 1 1 calc R
C23 C 0.1508(2) 0.2813(2) 1.1606(2) 0.0730(13) Uani 1 1 d .
H23 H 0.1606 0.2734 1.2054 0.088 Uiso 1 1 calc R
C7 C -0.06255(17) 0.38730(18) 0.93618(19) 0.0573(10) Uani 1 1 d .
H7A H -0.0209 0.3799 0.9505 0.086 Uiso 1 1 calc R
H7B H -0.0698 0.4232 0.9078 0.086 Uiso 1 1 calc R
H7C H -0.0815 0.3511 0.9129 0.086 Uiso 1 1 calc R
C14 C -0.1483(2) 0.07982(19) 0.9002(2) 0.0612(11) Uani 1 1 d .
H14 H -0.1639 0.0420 0.8815 0.073 Uiso 1 1 calc R
C22 C 0.18748(19) 0.3166(2) 1.1333(3) 0.0741(14) Uani 1 1 d .
H22 H 0.2222 0.3326 1.1599 0.089 Uiso 1 1 calc R
C8 C -0.1046(2) 0.53988(19) 1.1001(2) 0.0723(13) Uani 1 1 d .
H8A H -0.1315 0.5442 1.1274 0.109 Uiso 1 1 calc R
H8B H -0.1152 0.5689 1.0642 0.109 Uiso 1 1 calc R
H8C H -0.0653 0.5487 1.1253 0.109 Uiso 1 1 calc R
N2 N 0.22707(11) 0.07104(13) 0.37850(13) 0.0402(7) Uani 1 1 d .
C45 C 0.18675(14) 0.10674(18) 0.41143(18) 0.0491(9) Uani 1 1 d .
H45A H 0.1594 0.1311 0.3785 0.059 Uiso 1 1 calc R
H45B H 0.1640 0.0767 0.4294 0.059 Uiso 1 1 calc R
C46 C 0.21763(16) 0.15044(19) 0.46557(19) 0.0568(10) Uani 1 1 d .
H46A H 0.2418 0.1264 0.5007 0.085 Uiso 1 1 calc R
H46B H 0.1889 0.1735 0.4814 0.085 Uiso 1 1 calc R
H46C H 0.2419 0.1792 0.4490 0.085 Uiso 1 1 calc R
C47 C 0.18822(15) 0.02741(18) 0.32797(18) 0.0523(10) Uani 1 1 d .
H47A H 0.1666 0.0001 0.3504 0.063 Uiso 1 1 calc R
H47B H 0.1597 0.0528 0.2974 0.063 Uiso 1 1 calc R
C43 C 0.27227(14) 0.03346(17) 0.42864(17) 0.0465(9) Uani 1 1 d .
H43A H 0.2980 0.0120 0.4062 0.056 Uiso 1 1 calc R
H43B H 0.2963 0.0625 0.4595 0.056 Uiso 1 1 calc R
C49 C 0.26179(15) 0.11597(17) 0.34696(18) 0.0481(9) Uani 1 1 d .
H49A H 0.2890 0.1392 0.3812 0.058 Uiso 1 1 calc R
H49B H 0.2850 0.0917 0.3236 0.058 Uiso 1 1 calc R
C48 C 0.22053(17) -0.01287(19) 0.28962(18) 0.0572(10) Uani 1 1 d .
H48A H 0.2390 0.0135 0.2637 0.086 Uiso 1 1 calc R
H48B H 0.1932 -0.0406 0.2614 0.086 Uiso 1 1 calc R
H48C H 0.2500 -0.0372 0.3193 0.086 Uiso 1 1 calc R
C50 C 0.22453(18) 0.16239(19) 0.2999(2) 0.0613(11) Uani 1 1 d .
H50A H 0.1959 0.1400 0.2671 0.092 Uiso 1 1 calc R
H50B H 0.2493 0.1866 0.2792 0.092 Uiso 1 1 calc R
H50C H 0.2048 0.1899 0.3235 0.092 Uiso 1 1 calc R
C44 C 0.24651(17) -0.01489(19) 0.4667(2) 0.0610(11) Uani 1 1 d .
H44A H 0.2199 0.0055 0.4880 0.092 Uiso 1 1 calc R
H44B H 0.2777 -0.0343 0.4990 0.092 Uiso 1 1 calc R
H44C H 0.2257 -0.0463 0.4372 0.092 Uiso 1 1 calc R
O2 O 0.37623(13) 0.02209(16) 0.84767(15) 0.0772(9) Uani 1 1 d .
C51 C 0.3798(2) 0.0019(3) 0.7855(3) 0.108(2) Uani 1 1 d .
H51A H 0.3493 0.0218 0.7518 0.130 Uiso 1 1 calc R
H51B H 0.3747 -0.0432 0.7817 0.130 Uiso 1 1 calc R
C52 C 0.4381(3) 0.0197(4) 0.7781(3) 0.121(2) Uani 1 1 d .
H52A H 0.4368 0.0295 0.7328 0.145 Uiso 1 1 calc R
H52B H 0.4665 -0.0136 0.7930 0.145 Uiso 1 1 calc R
C53 C 0.4531(2) 0.0781(3) 0.8218(3) 0.0969(17) Uani 1 1 d .
H53A H 0.4953 0.0841 0.8370 0.116 Uiso 1 1 calc R
H53B H 0.4353 0.1156 0.7992 0.116 Uiso 1 1 calc R
C54 C 0.4266(2) 0.0614(2) 0.8760(2) 0.0793(14) Uani 1 1 d .
H54A H 0.4547 0.0387 0.9099 0.095 Uiso 1 1 calc R
H54B H 0.4144 0.0989 0.8951 0.095 Uiso 1 1 calc R
C56 C 0.97256(18) 0.2647(2) 0.2241(2) 0.0932(16) Uiso 1 1 d D
C57 C 0.9735(4) 0.1932(3) 0.2117(5) 0.088(3) Uiso 0.50 1 d PD
C55 C 0.9690(4) 0.1684(5) 0.2537(6) 0.104(4) Uiso 0.50 1 d PD

loop_
_atom_site_aniso_label
_atom_site_aniso_U_11
_atom_site_aniso_U_22
_atom_site_aniso_U_33
_atom_site_aniso_U_23
_atom_site_aniso_U_13
_atom_site_aniso_U_12
F10 0.0377(10) 0.0396(11) 0.0473(11) 0.0001(9) 0.0012(9) 0.0075(9)
F5 0.0366(10) 0.0423(12) 0.0455(11) -0.0002(9) 0.0105(9) 0.0084(9)
F15 0.0345(10) 0.0485(12) 0.0434(11) 0.0035(9) 0.0058(9) -0.0040(9)
F7 0.0374(11) 0.0586(14) 0.0488(12) 0.0023(10) -0.0033(9) -0.0004(9)
F1 0.0595(13) 0.0410(12) 0.0665(13) 0.0084(10) 0.0290(11) 0.0164(10)
O1 0.0320(12) 0.0336(13) 0.0415(13) -0.0017(10) 0.0110(10) 0.0045(10)
F11 0.0374(11) 0.0518(13) 0.0559(12) 0.0110(10) 0.0145(9) 0.0006(9)
F6 0.0416(11) 0.0415(12) 0.0528(12) 0.0055(9) 0.0038(9) 0.0113(9)
F8 0.0481(11) 0.0491(13) 0.0526(12) -0.0072(10) 0.0084(10) -0.0128(10)
F3 0.0629(14) 0.0670(15) 0.0531(13) 0.0160(11) 0.0209(11) -0.0060(11)
F14 0.0376(11) 0.0676(15) 0.0572(13) 0.0076(11) -0.0019(10) -0.0029(10)
F9 0.0521(12) 0.0332(12) 0.0615(13) -0.0014(10) 0.0078(10) 0.0027(9)
F4 0.0484(12) 0.0720(15) 0.0468(11) 0.0000(11) 0.0212(10) 0.0054(10)
F2 0.0693(14) 0.0426(13) 0.0647(14) 0.0159(11) 0.0153(11) 0.0068(11)
F12 0.0645(14) 0.0588(14) 0.0452(11) 0.0144(10) 0.0170(10) 0.0065(11)
F13 0.0546(13) 0.0710(15) 0.0492(12) 0.0113(11) -0.0029(10) 0.0092(11)
C36 0.0292(17) 0.038(2) 0.0336(17) 0.0028(15) 0.0066(14) 0.0043(15)
C30 0.0285(16) 0.036(2) 0.0319(17) -0.0003(15) -0.0014(14) 0.0002(15)
C32 0.0342(18) 0.033(2) 0.0407(19) 0.0060(16) 0.0123(15) 0.0038(15)
C37 0.0329(17) 0.0285(18) 0.0368(18) -0.0060(15) 0.0075(14) 0.0007(14)
C25 0.0264(16) 0.0338(19) 0.0376(18) -0.0021(15) 0.0053(14) -0.0016(14)
C26 0.0332(17) 0.033(2) 0.044(2) -0.0003(16) 0.0092(15) 0.0025(15)
C29 0.0316(18) 0.051(2) 0.0354(19) -0.0055(17) 0.0071(15) -0.0024(16)
C27 0.046(2) 0.031(2) 0.046(2) 0.0034(17) 0.0032(17) 0.0023(16)
C31 0.0281(16) 0.0330(19) 0.0385(18) 0.0035(15) 0.0123(14) 0.0039(14)
C35 0.0374(18) 0.034(2) 0.042(2) 0.0023(16) 0.0116(16) 0.0022(16)
C33 0.0285(17) 0.048(2) 0.0335(18) 0.0062(16) 0.0065(15) 0.0032(16)
C39 0.049(2) 0.036(2) 0.0355(19) 0.0050(16) 0.0113(16) 0.0071(17)
C34 0.0375(18) 0.040(2) 0.0337(18) -0.0029(16) 0.0105(15) -0.0106(16)
C11 0.0405(19) 0.034(2) 0.045(2) -0.0008(16) 0.0190(17) 0.0001(16)
N1 0.0365(16) 0.0385(17) 0.0580(18) -0.0037(15) 0.0130(14) 0.0041(14)
C40 0.048(2) 0.043(2) 0.0335(19) 0.0005(17) -0.0001(17) 0.0099(18)
C38 0.0383(19) 0.034(2) 0.045(2) -0.0032(16) 0.0152(16) 0.0054(15)
C42 0.0392(19) 0.0286(18) 0.0361(18) -0.0010(15) 0.0096(15) 0.0009(15)
C1 0.0309(18) 0.036(2) 0.049(2) -0.0032(17) 0.0049(16) 0.0045(15)
C10 0.0368(18) 0.0339(19) 0.0416(19) 0.0044(15) 0.0129(15) 0.0055(15)
B1 0.0300(19) 0.032(2) 0.039(2) -0.0011(17) 0.0123(16) 0.0027(16)
C20 0.045(2) 0.043(2) 0.065(2) -0.0143(19) 0.0202(19) -0.0029(18)
C17 0.0370(18) 0.0362(19) 0.0358(18) -0.0033(15) 0.0081(15) 0.0018(15)
C18 0.0356(18) 0.0321(19) 0.0376(18) 0.0055(15) 0.0080(15) 0.0039(15)
C24 0.050(2) 0.051(2) 0.052(2) -0.0020(19) 0.0032(19) 0.0068(19)
C28 0.044(2) 0.045(2) 0.0375(19) 0.0059(17) 0.0088(16) -0.0102(17)
C2 0.0332(18) 0.039(2) 0.056(2) -0.0011(18) 0.0075(16) 0.0032(16)
C12 0.042(2) 0.040(2) 0.061(2) 0.0049(18) 0.0235(18) 0.0010(17)
C6 0.0367(19) 0.041(2) 0.053(2) -0.0023(18) 0.0095(17) 0.0069(16)
C19 0.0369(19) 0.035(2) 0.049(2) -0.0036(16) 0.0092(16) 0.0118(16)
C5 0.049(2) 0.050(2) 0.048(2) -0.0064(19) 0.0087(18) 0.0088(19)
C3 0.041(2) 0.040(2) 0.058(2) 0.0028(18) 0.0048(18) -0.0017(17)
C41 0.0313(18) 0.040(2) 0.047(2) -0.0022(17) 0.0041(16) 0.0024(16)
C16 0.054(2) 0.040(2) 0.050(2) 0.0022(18) 0.0189(19) 0.0025(18)
C13 0.064(3) 0.038(2) 0.070(3) 0.007(2) 0.034(2) -0.0025(19)
C15 0.061(2) 0.052(3) 0.051(2) -0.005(2) 0.0157(19) -0.013(2)
C9 0.056(2) 0.053(3) 0.060(2) 0.000(2) 0.017(2) 0.0050(19)
C4 0.046(2) 0.044(2) 0.052(2) -0.0047(19) -0.0004(18) 0.0057(18)
C21 0.045(2) 0.056(3) 0.094(4) -0.021(3) 0.018(2) -0.004(2)
C23 0.067(3) 0.073(3) 0.064(3) -0.007(2) -0.011(2) 0.013(3)
C7 0.057(2) 0.046(2) 0.073(3) 0.001(2) 0.025(2) 0.0009(19)
C14 0.080(3) 0.044(3) 0.069(3) -0.011(2) 0.036(3) -0.017(2)
C22 0.040(2) 0.067(3) 0.100(4) -0.026(3) -0.009(3) 0.008(2)
C8 0.084(3) 0.052(3) 0.074(3) -0.014(2) 0.006(2) 0.006(2)
N2 0.0305(15) 0.0444(17) 0.0455(16) -0.0022(14) 0.0093(13) -0.0053(13)
C45 0.0336(19) 0.059(3) 0.057(2) 0.003(2) 0.0149(17) -0.0005(18)
C46 0.043(2) 0.060(3) 0.070(3) -0.010(2) 0.019(2) 0.0040(19)
C47 0.037(2) 0.061(3) 0.055(2) -0.007(2) 0.0038(17) -0.0152(18)
C43 0.0353(19) 0.049(2) 0.053(2) -0.0039(18) 0.0058(17) -0.0021(17)
C49 0.039(2) 0.051(2) 0.059(2) -0.0095(19) 0.0224(18) -0.0082(17)
C48 0.055(2) 0.060(3) 0.053(2) -0.013(2) 0.0067(19) -0.020(2)
C50 0.059(2) 0.064(3) 0.065(3) 0.008(2) 0.024(2) -0.001(2)
C44 0.054(2) 0.051(3) 0.073(3) 0.009(2) 0.006(2) -0.0037(19)
O2 0.0626(19) 0.095(2) 0.080(2) 0.0085(19) 0.0282(16) 0.0011(17)
C51 0.095(4) 0.158(6) 0.078(4) -0.005(4) 0.033(3) -0.021(4)
C52 0.093(4) 0.193(7) 0.084(4) -0.024(5) 0.035(3) -0.027(4)
C53 0.081(4) 0.093(4) 0.128(5) 0.031(4) 0.046(3) 0.006(3)
C54 0.077(3) 0.063(3) 0.106(4) -0.013(3) 0.039(3) -0.005(3)

loop_
_atom_type_symbol
_atom_type_description
_atom_type_scat_dispersion_real
_atom_type_scat_dispersion_imag
_atom_type_scat_source
C C 0.0033 0.0016 'International Tables Vol C Tables 4.2.6.8 and 6.1.1.4'
H H 0.0000 0.0000 'International Tables Vol C Tables 4.2.6.8 and 6.1.1.4'
B B 0.0013 0.0007 'International Tables Vol C Tables 4.2.6.8 and 6.1.1.4'
N N 0.0061 0.0033 'International Tables Vol C Tables 4.2.6.8 and 6.1.1.4'
O O 0.0106 0.0060 'International Tables Vol C Tables 4.2.6.8 and 6.1.1.4'
F F 0.0171 0.0103 'International Tables Vol C Tables 4.2.6.8 and 6.1.1.4'

loop_
_geom_angle_atom_site_label_1
_geom_angle_atom_site_label_2
_geom_angle_atom_site_label_3
_geom_angle
_geom_angle_site_symmetry_1
_geom_angle_site_symmetry_3
C55 O3 C56 99.6(7) . .
C18 O1 B1 132.2(2) . .
F10 C36 C31 121.2(3) . .
F10 C36 C35 114.4(3) . .
C31 C36 C35 124.4(3) . .
F5 C30 C29 116.6(3) . .
F5 C30 C25 118.8(3) . .
C29 C30 C25 124.6(3) . .
F6 C32 C33 115.5(3) . .
F6 C32 C31 120.3(3) . .
C33 C32 C31 124.2(3) . .
C42 C37 C38 112.9(3) . .
C42 C37 B1 127.3(3) . .
C38 C37 B1 119.6(3) . .
C30 C25 C26 113.0(3) . .
C30 C25 B1 120.6(3) . .
C26 C25 B1 125.9(3) . .
F1 C26 C27 114.7(3) . .
F1 C26 C25 121.1(3) . .
C27 C26 C25 124.2(3) . .
F4 C29 C28 119.6(3) . .
F4 C29 C30 120.8(3) . .
C28 C29 C30 119.6(3) . .
F2 C27 C28 118.7(3) . .
F2 C27 C26 121.4(3) . .
C28 C27 C26 119.9(3) . .
C36 C31 C32 113.4(3) . .
C36 C31 B1 127.0(3) . .
C32 C31 B1 119.5(3) . .
F9 C35 C34 120.0(3) . .
F9 C35 C36 120.5(3) . .
C34 C35 C36 119.5(3) . .
F7 C33 C34 119.1(3) . .
F7 C33 C32 121.4(3) . .
C34 C33 C32 119.5(3) . .
F12 C39 C40 120.2(3) . .
F12 C39 C38 121.0(3) . .
C40 C39 C38 118.8(3) . .
F8 C34 C35 121.0(3) . .
F8 C34 C33 120.1(3) . .
C35 C34 C33 118.9(3) . .
C12 C11 C16 118.7(3) . .
C12 C11 C10 120.9(3) . .
C16 C11 C10 120.1(3) . .
C10 N1 C1 121.5(3) . .
C41 C40 F13 120.5(3) . .
C41 C40 C39 119.7(3) . .
F13 C40 C39 119.8(3) . .
F11 C38 C39 115.5(3) . .
F11 C38 C37 119.7(3) . .
C39 C38 C37 124.8(3) . .
F15 C42 C37 120.6(3) . .
F15 C42 C41 115.3(3) . .
C37 C42 C41 124.1(3) . .
C2 C1 C6 120.3(3) . .
C2 C1 N1 121.3(3) . .
C6 C1 N1 118.0(3) . .
N1 C10 C17 122.5(3) . .
N1 C10 C11 115.1(3) . .
C17 C10 C11 122.2(3) . .
O1 B1 C37 110.3(2) . .
O1 B1 C25 111.4(3) . .
C37 B1 C25 115.3(3) . .
O1 B1 C31 103.9(2) . .
C37 B1 C31 112.4(3) . .
C25 B1 C31 102.8(2) . .
C21 C20 C19 120.7(4) . .
C21 C20 H20 119.6 . .
C19 C20 H20 119.6 . .
C18 C17 C10 128.3(3) . .
C18 C17 H17 115.8 . .
C10 C17 H17 115.8 . .
O1 C18 C17 121.7(3) . .
O1 C18 C19 121.2(3) . .
C17 C18 C19 116.9(3) . .
C19 C24 C23 119.9(4) . .
C19 C24 H24 120.0 . .
C23 C24 H24 120.0 . .
F3 C28 C27 120.6(3) . .
F3 C28 C29 120.6(3) . .
C27 C28 C29 118.8(3) . .
C3 C2 C1 117.6(3) . .
C3 C2 C7 120.5(3) . .
C1 C2 C7 121.9(3) . .
C13 C12 C11 120.5(4) . .
C13 C12 H12 119.8 . .
C11 C12 H12 119.8 . .
C5 C6 C1 118.9(3) . .
C5 C6 C9 121.2(3) . .
C1 C6 C9 119.9(3) . .
C24 C19 C20 118.8(3) . .
C24 C19 C18 119.8(3) . .
C20 C19 C18 121.4(3) . .
C4 C5 C6 122.5(3) . .
C4 C5 H5 118.7 . .
C6 C5 H5 118.7 . .
C4 C3 C2 123.4(3) . .
C4 C3 H3 118.3 . .
C2 C3 H3 118.3 . .
F14 C41 C40 119.9(3) . .
F14 C41 C42 120.4(3) . .
C40 C41 C42 119.7(3) . .
C15 C16 C11 121.1(3) . .
C15 C16 H16 119.5 . .
C11 C16 H16 119.5 . .
C12 C13 C14 119.8(4) . .
C12 C13 H13 120.1 . .
C14 C13 H13 120.1 . .
C14 C15 C16 119.3(4) . .
C14 C15 H15 120.3 . .
C16 C15 H15 120.3 . .
C6 C9 H9A 109.5 . .
C6 C9 H9B 109.5 . .
H9A C9 H9B 109.5 . .
C6 C9 H9C 109.5 . .
H9A C9 H9C 109.5 . .
H9B C9 H9C 109.5 . .
C5 C4 C3 117.3(3) . .
C5 C4 C8 121.9(4) . .
C3 C4 C8 120.8(4) . .
C22 C21 C20 120.2(4) . .
C22 C21 H21 119.9 . .
C20 C21 H21 119.9 . .
C22 C23 C24 119.8(4) . .
C22 C23 H23 120.1 . .
C24 C23 H23 120.1 . .
C2 C7 H7A 109.5 . .
C2 C7 H7B 109.5 . .
H7A C7 H7B 109.5 . .
C2 C7 H7C 109.5 . .
H7A C7 H7C 109.5 . .
H7B C7 H7C 109.5 . .
C15 C14 C13 120.6(4) . .
C15 C14 H14 119.7 . .
C13 C14 H14 119.7 . .
C21 C22 C23 120.6(4) . .
C21 C22 H22 119.7 . .
C23 C22 H22 119.7 . .
C4 C8 H8A 109.5 . .
C4 C8 H8B 109.5 . .
H8A C8 H8B 109.5 . .
C4 C8 H8C 109.5 . .
H8A C8 H8C 109.5 . .
H8B C8 H8C 109.5 . .
C45 N2 C49 110.6(3) . .
C45 N2 C43 110.6(3) . .
C49 N2 C43 106.2(2) . .
C45 N2 C47 107.1(2) . .
C49 N2 C47 111.7(3) . .
C43 N2 C47 110.7(3) . .
C46 C45 N2 114.9(3) . .
C46 C45 H45A 108.5 . .
N2 C45 H45A 108.5 . .
C46 C45 H45B 108.5 . .
N2 C45 H45B 108.5 . .
H45A C45 H45B 107.5 . .
C45 C46 H46A 109.5 . .
C45 C46 H46B 109.5 . .
H46A C46 H46B 109.5 . .
C45 C46 H46C 109.5 . .
H46A C46 H46C 109.5 . .
H46B C46 H46C 109.5 . .
C48 C47 N2 115.3(3) . .
C48 C47 H47A 108.5 . .
N2 C47 H47A 108.5 . .
C48 C47 H47B 108.5 . .
N2 C47 H47B 108.5 . .
H47A C47 H47B 107.5 . .
C44 C43 N2 115.0(3) . .
C44 C43 H43A 108.5 . .
N2 C43 H43A 108.5 . .
C44 C43 H43B 108.5 . .
N2 C43 H43B 108.5 . .
H43A C43 H43B 107.5 . .
C50 C49 N2 114.5(3) . .
C50 C49 H49A 108.6 . .
N2 C49 H49A 108.6 . .
C50 C49 H49B 108.6 . .
N2 C49 H49B 108.6 . .
H49A C49 H49B 107.6 . .
C47 C48 H48A 109.5 . .
C47 C48 H48B 109.5 . .
H48A C48 H48B 109.5 . .
C47 C48 H48C 109.5 . .
H48A C48 H48C 109.5 . .
H48B C48 H48C 109.5 . .
C49 C50 H50A 109.5 . .
C49 C50 H50B 109.5 . .
H50A C50 H50B 109.5 . .
C49 C50 H50C 109.5 . .
H50A C50 H50C 109.5 . .
H50B C50 H50C 109.5 . .
C43 C44 H44A 109.5 . .
C43 C44 H44B 109.5 . .
H44A C44 H44B 109.5 . .
C43 C44 H44C 109.5 . .
H44A C44 H44C 109.5 . .
H44B C44 H44C 109.5 . .
C51 O2 C54 109.2(3) . .
O2 C51 C52 107.4(5) . .
O2 C51 H51A 110.2 . .
C52 C51 H51A 110.2 . .
O2 C51 H51B 110.2 . .
C52 C51 H51B 110.2 . .
H51A C51 H51B 108.5 . .
C51 C52 C53 102.9(5) . .
C51 C52 H52A 111.2 . .
C53 C52 H52A 111.2 . .
C51 C52 H52B 111.2 . .
C53 C52 H52B 111.2 . .
H52A C52 H52B 109.1 . .
C54 C53 C52 101.1(4) . .
C54 C53 H53A 111.6 . .
C52 C53 H53A 111.6 . .
C54 C53 H53B 111.6 . .
C52 C53 H53B 111.6 . .
H53A C53 H53B 109.4 . .
O2 C54 C53 106.1(4) . .
O2 C54 H54A 110.5 . .
C53 C54 H54A 110.5 . .
O2 C54 H54B 110.5 . .
C53 C54 H54B 110.5 . .
H54A C54 H54B 108.7 . .
O3 C56 C56 115.6(5) . 2_755
O3 C56 C57 50.7(5) . .
C56 C56 C57 94.5(4) 2_755 .
C55 C57 C56 108.8(7) 2_755 .
C55 C57 C57 36.7(6) 2_755 2_755
C56 C57 C57 83.2(4) . 2_755
O3 C55 C57 109.5(8) . 2_755
O3 C55 C55 120.9(8) . 2_755
C57 C55 C55 41.9(5) 2_755 2_755

loop_
_geom_bond_atom_site_label_1
_geom_bond_atom_site_label_2
_geom_bond_distance
_geom_bond_site_symmetry_2
O3 C55 1.395(6) .
O3 C56 1.420(6) .
F10 C36 1.363(3) .
F5 C30 1.355(4) .
F15 C42 1.350(3) .
F7 C33 1.342(3) .
F1 C26 1.359(3) .
O1 C18 1.309(4) .
O1 B1 1.499(4) .
F11 C38 1.360(4) .
F6 C32 1.351(4) .
F8 C34 1.345(4) .
F3 C28 1.344(4) .
F14 C41 1.348(4) .
F9 C35 1.354(4) .
F4 C29 1.353(4) .
F2 C27 1.345(4) .
F12 C39 1.350(4) .
F13 C40 1.350(4) .
C36 C31 1.376(4) .
C36 C35 1.387(4) .
C30 C29 1.378(4) .
C30 C25 1.386(4) .
C32 C33 1.382(4) .
C32 C31 1.383(4) .
C37 C42 1.382(4) .
C37 C38 1.389(4) .
C37 B1 1.655(5) .
C25 C26 1.392(4) .
C25 B1 1.659(5) .
C26 C27 1.378(5) .
C29 C28 1.373(5) .
C27 C28 1.369(5) .
C31 B1 1.664(5) .
C35 C34 1.362(4) .
C33 C34 1.376(5) .
C39 C40 1.373(5) .
C39 C38 1.378(5) .
C11 C12 1.384(5) .
C11 C16 1.389(5) .
C11 C10 1.489(5) .
N1 C10 1.303(4) .
N1 C1 1.415(4) .
C40 C41 1.349(5) .
C42 C41 1.390(5) .
C1 C2 1.404(5) .
C1 C6 1.408(5) .
C10 C17 1.453(4) .
C20 C21 1.376(5) .
C20 C19 1.388(5) .
C20 H20 0.9300 .
C17 C18 1.367(4) .
C17 H17 0.9300 .
C18 C19 1.505(5) .
C24 C19 1.382(5) .
C24 C23 1.396(6) .
C24 H24 0.9300 .
C2 C3 1.394(5) .
C2 C7 1.502(5) .
C12 C13 1.380(5) .
C12 H12 0.9300 .
C6 C5 1.385(5) .
C6 C9 1.514(5) .
C5 C4 1.380(5) .
C5 H5 0.9300 .
C3 C4 1.386(5) .
C3 H3 0.9300 .
C16 C15 1.380(5) .
C16 H16 0.9300 .
C13 C14 1.381(6) .
C13 H13 0.9300 .
C15 C14 1.372(5) .
C15 H15 0.9300 .
C9 H9A 0.9600 .
C9 H9B 0.9600 .
C9 H9C 0.9600 .
C4 C8 1.502(5) .
C21 C22 1.357(6) .
C21 H21 0.9300 .
C23 C22 1.373(6) .
C23 H23 0.9300 .
C7 H7A 0.9600 .
C7 H7B 0.9600 .
C7 H7C 0.9600 .
C14 H14 0.9300 .
C22 H22 0.9300 .
C8 H8A 0.9600 .
C8 H8B 0.9600 .
C8 H8C 0.9600 .
N2 C45 1.512(4) .
N2 C49 1.515(4) .
N2 C43 1.523(4) .
N2 C47 1.530(4) .
C45 C46 1.510(5) .
C45 H45A 0.9700 .
C45 H45B 0.9700 .
C46 H46A 0.9600 .
C46 H46B 0.9600 .
C46 H46C 0.9600 .
C47 C48 1.508(5) .
C47 H47A 0.9700 .
C47 H47B 0.9700 .
C43 C44 1.522(5) .
C43 H43A 0.9700 .
C43 H43B 0.9700 .
C49 C50 1.514(5) .
C49 H49A 0.9700 .
C49 H49B 0.9700 .
C48 H48A 0.9600 .
C48 H48B 0.9600 .
C48 H48C 0.9600 .
C50 H50A 0.9600 .
C50 H50B 0.9600 .
C50 H50C 0.9600 .
C44 H44A 0.9600 .
C44 H44B 0.9600 .
C44 H44C 0.9600 .
O2 C51 1.402(5) .
O2 C54 1.449(5) .
C51 C52 1.465(7) .
C51 H51A 0.9700 .
C51 H51B 0.9700 .
C52 C53 1.535(8) .
C52 H52A 0.9700 .
C52 H52B 0.9700 .
C53 C54 1.477(6) .
C53 H53A 0.9700 .
C53 H53B 0.9700 .
C54 H54A 0.9700 .
C54 H54B 0.9700 .
C56 C56 1.465(7) 2_755
C56 C57 1.545(6) .
C57 C55 1.461(6) 2_755
C57 C57 1.77(2) 2_755
C55 C57 1.461(6) 2_755
C55 C55 1.50(2) 2_755

loop_
_geom_torsion_atom_site_label_1
_geom_torsion_atom_site_label_2
_geom_torsion_atom_site_label_3
_geom_torsion_atom_site_label_4
_geom_torsion
_geom_torsion_site_symmetry_1
_geom_torsion_site_symmetry_4
F5 C30 C25 C26 -178.0(3) . .
C29 C30 C25 C26 1.4(4) . .
F5 C30 C25 B1 -6.1(4) . .
C29 C30 C25 B1 173.4(3) . .
C30 C25 C26 F1 179.4(3) . .
B1 C25 C26 F1 7.9(5) . .
C30 C25 C26 C27 -1.8(5) . .
B1 C25 C26 C27 -173.2(3) . .
F5 C30 C29 F4 -0.2(4) . .
C25 C30 C29 F4 -179.7(3) . .
F5 C30 C29 C28 178.8(3) . .
C25 C30 C29 C28 -0.7(5) . .
F1 C26 C27 F2 -0.1(5) . .
C25 C26 C27 F2 -179.0(3) . .
F1 C26 C27 C28 -179.7(3) . .
C25 C26 C27 C28 1.4(5) . .
F10 C36 C31 C32 176.9(3) . .
C35 C36 C31 C32 -3.0(4) . .
F10 C36 C31 B1 0.4(5) . .
C35 C36 C31 B1 -179.5(3) . .
F6 C32 C31 C36 -176.5(3) . .
C33 C32 C31 C36 1.3(4) . .
F6 C32 C31 B1 0.3(4) . .
C33 C32 C31 B1 178.1(3) . .
F10 C36 C35 F9 0.6(4) . .
C31 C36 C35 F9 -179.4(3) . .
F10 C36 C35 C34 -177.4(3) . .
C31 C36 C35 C34 2.5(5) . .
F6 C32 C33 F7 -0.8(4) . .
C31 C32 C33 F7 -178.7(3) . .
F6 C32 C33 C34 178.8(3) . .
C31 C32 C33 C34 0.9(5) . .
F9 C35 C34 F8 -0.5(4) . .
C36 C35 C34 F8 177.6(3) . .
F9 C35 C34 C33 -178.1(3) . .
C36 C35 C34 C33 0.0(5) . .
F7 C33 C34 F8 0.4(4) . .
C32 C33 C34 F8 -179.2(3) . .
F7 C33 C34 C35 178.0(3) . .
C32 C33 C34 C35 -1.5(5) . .
F12 C39 C40 C41 -178.4(3) . .
C38 C39 C40 C41 1.3(5) . .
F12 C39 C40 F13 2.4(5) . .
C38 C39 C40 F13 -177.8(3) . .
F12 C39 C38 F11 -1.6(4) . .
C40 C39 C38 F11 178.6(3) . .
F12 C39 C38 C37 177.7(3) . .
C40 C39 C38 C37 -2.1(5) . .
C42 C37 C38 F11 179.9(3) . .
B1 C37 C38 F11 3.7(4) . .
C42 C37 C38 C39 0.6(5) . .
B1 C37 C38 C39 -175.6(3) . .
C38 C37 C42 F15 -177.5(3) . .
B1 C37 C42 F15 -1.7(5) . .
C38 C37 C42 C41 1.7(5) . .
B1 C37 C42 C41 177.5(3) . .
C10 N1 C1 C2 71.0(4) . .
C10 N1 C1 C6 -115.9(4) . .
C1 N1 C10 C17 5.6(5) . .
C1 N1 C10 C11 -178.4(3) . .
C12 C11 C10 N1 -139.7(3) . .
C16 C11 C10 N1 34.0(4) . .
C12 C11 C10 C17 36.3(4) . .
C16 C11 C10 C17 -149.9(3) . .
C18 O1 B1 C37 30.1(4) . .
C18 O1 B1 C25 -99.2(4) . .
C18 O1 B1 C31 150.8(3) . .
C42 C37 B1 O1 -121.0(3) . .
C38 C37 B1 O1 54.5(4) . .
C42 C37 B1 C25 6.1(5) . .
C38 C37 B1 C25 -178.3(3) . .
C42 C37 B1 C31 123.6(3) . .
C38 C37 B1 C31 -60.9(4) . .
C30 C25 B1 O1 -173.1(3) . .
C26 C25 B1 O1 -2.2(4) . .
C30 C25 B1 C37 60.3(4) . .
C26 C25 B1 C37 -128.8(3) . .
C30 C25 B1 C31 -62.4(3) . .
C26 C25 B1 C31 108.5(3) . .
C36 C31 B1 O1 -132.2(3) . .
C32 C31 B1 O1 51.5(3) . .
C36 C31 B1 C37 -13.0(4) . .
C32 C31 B1 C37 170.7(3) . .
C36 C31 B1 C25 111.6(3) . .
C32 C31 B1 C25 -64.7(3) . .
N1 C10 C17 C18 -148.5(3) . .
C11 C10 C17 C18 35.7(5) . .
B1 O1 C18 C17 -171.2(3) . .
B1 O1 C18 C19 13.4(5) . .
C10 C17 C18 O1 -0.9(5) . .
C10 C17 C18 C19 174.7(3) . .
F2 C27 C28 F3 0.0(5) . .
C26 C27 C28 F3 179.6(3) . .
F2 C27 C28 C29 179.9(3) . .
C26 C27 C28 C29 -0.5(5) . .
F4 C29 C28 F3 -0.9(5) . .
C30 C29 C28 F3 -179.9(3) . .
F4 C29 C28 C27 179.2(3) . .
C30 C29 C28 C27 0.1(5) . .
C6 C1 C2 C3 -1.5(5) . .
N1 C1 C2 C3 171.4(3) . .
C6 C1 C2 C7 -179.1(3) . .
N1 C1 C2 C7 -6.2(5) . .
C16 C11 C12 C13 -1.4(5) . .
C10 C11 C12 C13 172.4(3) . .
C2 C1 C6 C5 2.2(5) . .
N1 C1 C6 C5 -170.9(3) . .
C2 C1 C6 C9 -178.5(3) . .
N1 C1 C6 C9 8.3(5) . .
C23 C24 C19 C20 -0.5(5) . .
C23 C24 C19 C18 -177.5(3) . .
C21 C20 C19 C24 -0.4(5) . .
C21 C20 C19 C18 176.5(3) . .
O1 C18 C19 C24 -127.3(3) . .
C17 C18 C19 C24 57.1(4) . .
O1 C18 C19 C20 55.8(4) . .
C17 C18 C19 C20 -119.8(3) . .
C1 C6 C5 C4 -1.5(5) . .
C9 C6 C5 C4 179.3(3) . .
C1 C2 C3 C4 0.0(5) . .
C7 C2 C3 C4 177.6(3) . .
F13 C40 C41 F14 -1.1(5) . .
C39 C40 C41 F14 179.8(3) . .
F13 C40 C41 C42 179.9(3) . .
C39 C40 C41 C42 0.8(5) . .
F15 C42 C41 F14 -2.2(4) . .
C37 C42 C41 F14 178.6(3) . .
F15 C42 C41 C40 176.8(3) . .
C37 C42 C41 C40 -2.4(5) . .
C12 C11 C16 C15 1.4(5) . .
C10 C11 C16 C15 -172.4(3) . .
C11 C12 C13 C14 0.2(5) . .
C11 C16 C15 C14 -0.2(5) . .
C6 C5 C4 C3 0.0(5) . .
C6 C5 C4 C8 179.1(3) . .
C2 C3 C4 C5 0.8(5) . .
C2 C3 C4 C8 -178.4(3) . .
C19 C20 C21 C22 1.1(6) . .
C19 C24 C23 C22 0.8(6) . .
C16 C15 C14 C13 -1.0(6) . .
C12 C13 C14 C15 1.0(6) . .
C20 C21 C22 C23 -0.8(6) . .
C24 C23 C22 C21 -0.1(7) . .
C49 N2 C45 C46 -60.8(4) . .
C43 N2 C45 C46 56.6(4) . .
C47 N2 C45 C46 177.3(3) . .
C45 N2 C47 C48 -179.8(3) . .
C49 N2 C47 C48 59.0(4) . .
C43 N2 C47 C48 -59.2(4) . .
C45 N2 C43 C44 59.6(4) . .
C49 N2 C43 C44 179.7(3) . .
C47 N2 C43 C44 -58.9(4) . .
C45 N2 C49 C50 -54.2(4) . .
C43 N2 C49 C50 -174.3(3) . .
C47 N2 C49 C50 64.9(4) . .
C54 O2 C51 C52 9.4(7) . .
O2 C51 C52 C53 -28.5(7) . .
C51 C52 C53 C54 35.9(6) . .
C51 O2 C54 C53 14.6(6) . .
C52 C53 C54 O2 -30.9(5) . .
C55 O3 C56 C56 -37.6(8) . 2_755
C55 O3 C56 C57 36.3(7) . .
O3 C56 C57 C55 -130.7(12) . 2_755
C56 C56 C57 C55 -11.1(11) 2_755 2_755
O3 C56 C57 C57 -104.0(9) . 2_755
C56 C56 C57 C57 15.6(8) 2_755 2_755
C56 O3 C55 C57 26.1(11) . 2_755
C56 O3 C55 C55 -18.8(13) . 2_755
